data_4335583
loop_
_publ_author_name
'Olena V. Sharga'
'Andrey B. Lysenko'
'Marcel Handke'
'Harald Krautscheid'
'Eduard B. Rusanov'
'Alexander N. Chernega'
'Karl W. Kr\"amer'
'Shi-Xia Liu'
'Silvio Decurtins'
'Adam Bridgeman'
'Konstantin V. Domasevitch'

_publ_contact_author_address
;         
        Inorganic Chemistry Department
        Kiev Shevchenko University
        Volodimirska Str. 64
        01033 Kiev
        Ukraine
;
_publ_contact_author_email ab_lysenko@univ.kiev.ua
_publ_contact_author_fax +380(44)239-3306
_publ_contact_author_name 'Dr Andrey B. Lysenko'
_publ_section_title
;
 Unprecedented Trapping of Difluorooctamolybdate Anions within an
 \a-Polonium Type Coordination Network
;
_journal_name_full 'Inorganic Chemistry'
_journal_page_first 8784
_journal_page_last 8794
_journal_paper_doi 10.1021/ic400954x
_journal_volume 52
_journal_year 2013
_chemical_formula_moiety 'C7 H10 F2 Mo2 N6 O5'
_chemical_formula_sum 'C7 H10 F2 Mo2 N6 O5'
_chemical_formula_weight 488.09
_chemical_name_systematic
;
Pentaoxo-difluorido[1,3-bis(1,2,4-triazol-4-yl)propane] 
dimolybdenum(VI)
;
_space_group_IT_number 59
_space_group_name_Hall '-P 2ab 2a'
_symmetry_cell_setting orthorhombic
_symmetry_Int_Tables_number 59
_symmetry_space_group_name_Hall '-P 2ab 2a'
_symmetry_space_group_name_H-M 'P m m n :2'
_atom_sites_solution_hydrogens geom
_atom_sites_solution_primary direct
_atom_sites_solution_secondary difmap
_audit_creation_method SHELXL-97
_cell_angle_alpha 90.00
_cell_angle_beta 90.00
_cell_angle_gamma 90.00
_cell_formula_units_Z 2
_cell_length_a 10.7334(11)
_cell_length_b 11.8312(11)
_cell_length_c 5.5037(6)
_cell_measurement_reflns_used 1090
_cell_measurement_temperature 296(2)
_cell_measurement_theta_max 26.41
_cell_measurement_theta_min 2.56
_cell_volume 698.91(12)
_computing_cell_refinement 'SMART-NT (Bruker, 1999)'
_computing_data_collection 'SMART-NT (Bruker, 1998)'
_computing_data_reduction 'SMART-NT (Bruker, 1998)'
_computing_molecular_graphics 'Diamond 2.1e (Brandenburg, 1999)'
_computing_publication_material 'WinGX 1.70.01 (Farrugia, 1999)'
_computing_structure_refinement 'SHELXL-97 (Sheldrick, 2008)'
_computing_structure_solution 'SHELXL-97 (Sheldrick, 2008)'
_diffrn_ambient_temperature 296(2)
_diffrn_measured_fraction_theta_full 0.992
_diffrn_measured_fraction_theta_max 0.992
_diffrn_measurement_device_type 'Bruker APEXII area-detector diffractometer'
_diffrn_measurement_method '\w scans'
_diffrn_radiation_monochromator graphite
_diffrn_radiation_source 'fine-focus sealed tube'
_diffrn_radiation_type MoK\a
_diffrn_radiation_wavelength 0.71073
_diffrn_reflns_av_R_equivalents 0.0457
_diffrn_reflns_av_sigmaI/netI 0.0399
_diffrn_reflns_limit_h_max 11
_diffrn_reflns_limit_h_min -13
_diffrn_reflns_limit_k_max 13
_diffrn_reflns_limit_k_min -15
_diffrn_reflns_limit_l_max 7
_diffrn_reflns_limit_l_min -6
_diffrn_reflns_number 3714
_diffrn_reflns_theta_full 27.03
_diffrn_reflns_theta_max 27.03
_diffrn_reflns_theta_min 2.56
_diffrn_standards_decay_% 0
_exptl_absorpt_coefficient_mu 1.851
_exptl_absorpt_correction_T_max 0.7560
_exptl_absorpt_correction_T_min 0.6649
_exptl_absorpt_correction_type empirical
_exptl_absorpt_process_details 'SADABS (Sheldrick, 1996)'
_exptl_crystal_colour colourless
_exptl_crystal_density_diffrn 2.319
_exptl_crystal_description prism
_exptl_crystal_F_000 472
_exptl_crystal_size_max 0.24
_exptl_crystal_size_mid 0.20
_exptl_crystal_size_min 0.16
_refine_diff_density_max 0.573
_refine_diff_density_min -1.104
_refine_diff_density_rms 0.132
_refine_ls_extinction_method none
_refine_ls_goodness_of_fit_ref 1.030
_refine_ls_hydrogen_treatment constr
_refine_ls_matrix_type full
_refine_ls_number_parameters 60
_refine_ls_number_reflns 837
_refine_ls_number_restraints 0
_refine_ls_restrained_S_all 1.030
_refine_ls_R_factor_all 0.0390
_refine_ls_R_factor_gt 0.0297
_refine_ls_shift/su_max 0.000
_refine_ls_shift/su_mean 0.000
_refine_ls_structure_factor_coef Fsqd
_refine_ls_weighting_details 'calc w=1/[\s^2^(Fo^2^)+(0.0140P)^2^+1.9745P] where P=(Fo^2^+2Fc^2^)/3'
_refine_ls_weighting_scheme calc
_refine_ls_wR_factor_gt 0.0548
_refine_ls_wR_factor_ref 0.0576
_reflns_number_gt 722
_reflns_number_total 837
_reflns_threshold_expression >2sigma(I)
_cod_data_source_file ic400954x_si_001_1.cif
_cod_data_source_block (1)
_cod_depositor_comments
;
The following automatic conversions were performed:
data name '_publ_contact_autor_name' replaced with
'_publ_contact_author_name' as specified in the replacement file
'/home/antanas/src/cod-tools/trunk/data/replacement-values/replacement_tags.lst'.

Automatic conversion script
Id: cif_correct_tags 4998 2017-03-02 13:24:31Z antanas 

The following automatic conversions were performed:

data name '_iucr_refine_instruction_details' was replaced with
'_iucr_refine_instructions_details' as specified in the replacement
file 'data/replacement-values/replacement_tags.lst'.

Automatic conversion script
Id: cif_correct_tags 9268 2022-04-12 08:56:07Z antanas 
;
_cod_original_sg_symbol_H-M 'P m m n'
_cod_database_code 4335583

loop_
_symmetry_equiv_pos_as_xyz
'x, y, z'
'-x+1/2, -y+1/2, z'
'x+1/2, -y, -z'
'-x, y+1/2, -z'
'-x, -y, -z'
'x-1/2, y-1/2, -z'
'-x-1/2, y, z'
'x, -y-1/2, z'

loop_
_atom_site_label
_atom_site_type_symbol
_atom_site_fract_x
_atom_site_fract_y
_atom_site_fract_z
_atom_site_U_iso_or_equiv
_atom_site_adp_type
_atom_site_occupancy
_atom_site_symmetry_multiplicity
_atom_site_calc_flag
_atom_site_refinement_flags
Mo1 Mo 0.7500 0.09896(4) 0.22137(7) 0.01432(13) Uani 1 2 d S
F1 F 0.7500 -0.0050(3) -0.0457(5) 0.0262(7) Uani 1 2 d S
O1 O 0.8752(3) 0.0443(2) 0.3680(5) 0.0247(7) Uani 1 1 d .
O2 O 0.7500 0.2500 0.3403(8) 0.0158(11) Uani 1 4 d S
N1 N 0.6156(3) 0.1915(2) -0.0486(5) 0.0164(7) Uani 1 1 d .
N2 N 0.4766(4) 0.2500 -0.3066(7) 0.0166(9) Uani 1 2 d S
C1 C 0.5320(3) 0.1590(3) -0.2042(6) 0.0185(8) Uani 1 1 d .
H1 H 0.5131 0.0841 -0.2401 0.022 Uiso 1 1 calc R
C2 C 0.3693(5) 0.2500 -0.4727(9) 0.0212(12) Uani 1 2 d S
H2A H 0.3717 0.1835 -0.5757 0.025 Uiso 0.50 1 calc PR
H2B H 0.3717 0.3165 -0.5757 0.025 Uiso 0.50 1 calc PR
C3 C 0.2500 0.2500 -0.3200(13) 0.0181(15) Uani 1 4 d S
H3A H 0.2500 0.1838 -0.2160 0.022 Uiso 0.50 2 calc SPR
H3B H 0.2500 0.3162 -0.2160 0.022 Uiso 0.50 2 calc SPR

loop_
_atom_site_aniso_label
_atom_site_aniso_U_11
_atom_site_aniso_U_22
_atom_site_aniso_U_33
_atom_site_aniso_U_23
_atom_site_aniso_U_13
_atom_site_aniso_U_12
Mo1 0.0146(2) 0.0092(2) 0.0191(2) 0.00054(19) 0.000 0.000
F1 0.039(2) 0.0150(17) 0.0243(16) -0.0028(13) 0.000 0.000
O1 0.0299(17) 0.0173(14) 0.0269(15) -0.0013(11) -0.0075(12) 0.0100(12)
O2 0.020(3) 0.010(2) 0.017(2) 0.000 0.000 0.000
N1 0.0132(16) 0.0126(15) 0.0234(15) -0.0020(12) -0.0027(11) -0.0004(13)
N2 0.009(2) 0.021(2) 0.019(2) 0.000 -0.0001(17) 0.000
C1 0.0147(18) 0.0172(19) 0.0237(18) -0.0046(15) 0.0033(15) -0.0007(15)
C2 0.016(3) 0.028(3) 0.019(3) 0.000 -0.001(2) 0.000
C3 0.017(4) 0.010(3) 0.028(4) 0.000 0.000 0.000

loop_
_atom_type_symbol
_atom_type_description
_atom_type_scat_dispersion_real
_atom_type_scat_dispersion_imag
_atom_type_scat_source
C C 0.0033 0.0016 'International Tables Vol C Tables 4.2.6.8 and 6.1.1.4'
H H 0.0000 0.0000 'International Tables Vol C Tables 4.2.6.8 and 6.1.1.4'
N N 0.0061 0.0033 'International Tables Vol C Tables 4.2.6.8 and 6.1.1.4'
O O 0.0106 0.0060 'International Tables Vol C Tables 4.2.6.8 and 6.1.1.4'
F F 0.0171 0.0103 'International Tables Vol C Tables 4.2.6.8 and 6.1.1.4'
Mo Mo -1.6832 0.6857 'International Tables Vol C Tables 4.2.6.8 and 6.1.1.4'

loop_
_geom_angle_atom_site_label_1
_geom_angle_atom_site_label_2
_geom_angle_atom_site_label_3
_geom_angle
_geom_angle_site_symmetry_1
_geom_angle_site_symmetry_3
O1 Mo1 O1 104.85(19) 7_755 .
O1 Mo1 O2 101.21(12) 7_755 .
O1 Mo1 O2 101.21(12) . .
O1 Mo1 F1 96.90(10) 7_755 .
O1 Mo1 F1 96.90(10) . .
O2 Mo1 F1 150.04(16) . .
O1 Mo1 N1 165.50(12) 7_755 7_755
O1 Mo1 N1 89.53(12) . 7_755
O2 Mo1 N1 77.26(12) . 7_755
F1 Mo1 N1 79.25(10) . 7_755
O1 Mo1 N1 89.53(12) 7_755 .
O1 Mo1 N1 165.50(12) . .
O2 Mo1 N1 77.26(12) . .
F1 Mo1 N1 79.25(10) . .
N1 Mo1 N1 76.04(14) 7_755 .
Mo1 O2 Mo1 139.8(3) . 2_655
C1 N1 N1 107.2(2) . 8_565
C1 N1 Mo1 134.9(2) . .
N1 N1 Mo1 117.85(7) 8_565 .
C1 N2 C1 105.5(4) 8_565 .
C1 N2 C2 127.1(2) 8_565 .
C1 N2 C2 127.1(2) . .
N1 C1 N2 110.0(3) . .
N1 C1 H1 125.0 . .
N2 C1 H1 125.0 . .
N2 C2 C3 108.3(4) . .
N2 C2 H2A 110.0 . .
C3 C2 H2A 110.0 . .
N2 C2 H2B 110.0 . .
C3 C2 H2B 110.0 . .
H2A C2 H2B 108.4 . .
C2 C3 C2 113.4(6) 2 .
C2 C3 H3A 108.9 2 .
C2 C3 H3A 108.9 . .
C2 C3 H3B 108.9 2 .
C2 C3 H3B 108.9 . .
H3A C3 H3B 107.7 . .

loop_
_geom_bond_atom_site_label_1
_geom_bond_atom_site_label_2
_geom_bond_distance
_geom_bond_site_symmetry_2
Mo1 O1 1.696(3) 7_755
Mo1 O1 1.696(3) .
Mo1 O2 1.9030(16) .
Mo1 F1 1.917(3) .
Mo1 N1 2.343(3) 7_755
Mo1 N1 2.343(3) .
O2 Mo1 1.9030(16) 2_655
N1 C1 1.298(4) .
N1 N1 1.385(6) 8_565
N2 C1 1.353(4) 8_565
N2 C1 1.353(4) .
N2 C2 1.470(6) .
C1 H1 0.9300 .
C2 C3 1.532(6) .
C2 H2A 0.9700 .
C2 H2B 0.9700 .
C3 C2 1.532(6) 2
C3 H3A 0.9700 .
C3 H3B 0.9700 .

loop_
_geom_torsion_atom_site_label_1
_geom_torsion_atom_site_label_2
_geom_torsion_atom_site_label_3
_geom_torsion_atom_site_label_4
_geom_torsion
_geom_torsion_site_symmetry_1
_geom_torsion_site_symmetry_4
O1 Mo1 O2 Mo1 -126.10(10) 7_755 2_655
O1 Mo1 O2 Mo1 126.10(10) . 2_655
F1 Mo1 O2 Mo1 0.0 . 2_655
N1 Mo1 O2 Mo1 39.16(7) 7_755 2_655
N1 Mo1 O2 Mo1 -39.16(7) . 2_655
O1 Mo1 N1 C1 -61.3(3) 7_755 .
O1 Mo1 N1 C1 111.6(5) . .
O2 Mo1 N1 C1 -162.9(3) . .
F1 Mo1 N1 C1 35.8(3) . .
N1 Mo1 N1 C1 117.3(3) 7_755 .
O1 Mo1 N1 N1 115.83(10) 7_755 8_565
O1 Mo1 N1 N1 -71.3(5) . 8_565
O2 Mo1 N1 N1 14.22(8) . 8_565
F1 Mo1 N1 N1 -147.06(8) . 8_565
N1 Mo1 N1 N1 -65.60(8) 7_755 8_565
N1 N1 C1 N2 -0.2(3) 8_565 .
Mo1 N1 C1 N2 177.2(3) . .
C1 N2 C1 N1 0.2(5) 8_565 .
C2 N2 C1 N1 -173.5(4) . .
C1 N2 C2 C3 -86.2(4) 8_565 .
C1 N2 C2 C3 86.2(4) . .
N2 C2 C3 C2 180.0 . 2
